data_7151000
loop_
_publ_author_name
'Coqui\`ere, David'
'Marrot, J\'er\^ome'
'Reinaud, Olivia'

_publ_section_title
;
 Spectacular induced-fit process for guest binding by a calix[6]arene
 Zn(ii) funnel complex
;
_journal_issue 21
_journal_name_full 'Organic &amp; Biomolecular Chemistry'
_journal_page_first 3930
_journal_page_last 3934
_journal_paper_doi 10.1039/b809699f
_journal_volume 6
_journal_year 2008
_chemical_formula_sum 'C82 H102 Cl2 N10 O16 Zn'
_chemical_formula_weight 1620.01
_chemical_name_systematic
;
?
;
_space_group_IT_number 2
_symmetry_cell_setting triclinic
_symmetry_space_group_name_Hall '-P 1'
_symmetry_space_group_name_H-M 'P -1'
_atom_sites_solution_hydrogens geom
_atom_sites_solution_primary direct
_atom_sites_solution_secondary difmap
_audit_creation_method SHELXL-97
_cell_angle_alpha 75.968(2)
_cell_angle_beta 78.527(2)
_cell_angle_gamma 88.231(2)
_cell_formula_units_Z 2
_cell_length_a 16.0388(6)
_cell_length_b 16.3548(7)
_cell_length_c 20.0055(9)
_cell_measurement_reflns_used 8625
_cell_measurement_temperature 100(2)
_cell_measurement_theta_max 22.71
_cell_measurement_theta_min 2.60
_cell_volume 4988.5(4)
_computing_cell_refinement 'Bruker APEX2'
_computing_data_collection 'Bruker APEX2'
_computing_data_reduction 'Bruker SAINT'
_computing_molecular_graphics 'Bruker SHELXTL'
_computing_publication_material 'Bruker SHELXTL'
_computing_structure_refinement 'SHELXL-97 (Sheldrick, 1997)'
_computing_structure_solution 'SHELXS-97 (Sheldrick, 1990)'
_diffrn_ambient_temperature 100(2)
_diffrn_detector_area_resol_mean 512x512
_diffrn_measured_fraction_theta_full 0.990
_diffrn_measured_fraction_theta_max 0.990
_diffrn_measurement_device_type 'CCD area detector'
_diffrn_measurement_method 'phi and omega scans'
_diffrn_radiation_monochromator graphite
_diffrn_radiation_source 'fine-focus sealed tube'
_diffrn_radiation_type MoK\a
_diffrn_radiation_wavelength 0.71073
_diffrn_reflns_av_R_equivalents 0.0646
_diffrn_reflns_av_sigmaI/netI 0.1398
_diffrn_reflns_limit_h_max 22
_diffrn_reflns_limit_h_min -22
_diffrn_reflns_limit_k_max 23
_diffrn_reflns_limit_k_min -22
_diffrn_reflns_limit_l_max 28
_diffrn_reflns_limit_l_min -25
_diffrn_reflns_number 76509
_diffrn_reflns_theta_full 30.16
_diffrn_reflns_theta_max 30.16
_diffrn_reflns_theta_min 1.07
_exptl_absorpt_coefficient_mu 0.358
_exptl_absorpt_correction_T_max 0.9650
_exptl_absorpt_correction_T_min 0.8699
_exptl_absorpt_correction_type multi-scan
_exptl_absorpt_process_details 'SADABS (Sheldrick, V2.10)'
_exptl_crystal_colour colorless
_exptl_crystal_density_diffrn 1.079
_exptl_crystal_density_method 'not measured'
_exptl_crystal_description parallelepiped
_exptl_crystal_F_000 1712
_exptl_crystal_size_max 0.40
_exptl_crystal_size_mid 0.30
_exptl_crystal_size_min 0.10
_refine_diff_density_max 1.474
_refine_diff_density_min -0.836
_refine_diff_density_rms 0.107
_refine_ls_extinction_method none
_refine_ls_goodness_of_fit_ref 0.869
_refine_ls_hydrogen_treatment constr
_refine_ls_matrix_type full
_refine_ls_number_parameters 1017
_refine_ls_number_reflns 29217
_refine_ls_number_restraints 7
_refine_ls_restrained_S_all 0.871
_refine_ls_R_factor_all 0.1435
_refine_ls_R_factor_gt 0.0741
_refine_ls_shift/su_max 0.001
_refine_ls_shift/su_mean 0.000
_refine_ls_structure_factor_coef Fsqd
_refine_ls_weighting_details 'calc w=1/[\s^2^(Fo^2^)+(0.1173P)^2^+0.0000P] where P=(Fo^2^+2Fc^2^)/3'
_refine_ls_weighting_scheme calc
_refine_ls_wR_factor_gt 0.1927
_refine_ls_wR_factor_ref 0.2158
_reflns_number_gt 12362
_reflns_number_total 29217
_reflns_threshold_expression >2sigma(I)
_cod_data_source_file b809699f.txt
_cod_data_source_block 3dopa
_cod_depositor_comments
;
The following automatic conversions were performed:
'_symmetry_cell_setting' value 'Triclinic' changed to 'triclinic'
according to '/home/saulius/struct/CIF-dictionaries/cif_core.dic'
dictionary named 'cif_core.dic' version 2.4.1 from 2010-06-29.

Automatic conversion script
Id: cif_fix_enum 1527 2010-12-29 10:47:43Z saulius 
;
_cod_original_sg_symbol_H-M P-1
_cod_database_code 7151000

loop_
_symmetry_equiv_pos_as_xyz
'x, y, z'
'-x, -y, -z'

loop_
_atom_site_label
_atom_site_type_symbol
_atom_site_fract_x
_atom_site_fract_y
_atom_site_fract_z
_atom_site_U_iso_or_equiv
_atom_site_adp_type
_atom_site_occupancy
_atom_site_symmetry_multiplicity
_atom_site_calc_flag
_atom_site_refinement_flags
_atom_site_disorder_assembly
_atom_site_disorder_group
Zn Zn 0.35914(2) 0.11102(2) 0.616058(18) 0.02762(10) Uani 1 1 d . . .
N1 N 0.40927(16) -0.00228(16) 0.61408(13) 0.0334(6) Uani 1 1 d . . .
C2 C 0.4952(2) -0.0197(2) 0.60008(17) 0.0411(8) Uani 1 1 d . . .
H2 H 0.5406 0.0204 0.5887 0.049 Uiso 1 1 calc R . .
C3 C 0.5035(2) -0.1031(2) 0.60530(18) 0.0509(10) Uani 1 1 d . . .
H3 H 0.5555 -0.1320 0.5977 0.061 Uiso 1 1 calc R . .
N4 N 0.42396(19) -0.13870(17) 0.62336(15) 0.0453(8) Uani 1 1 d . . .
C5 C 0.3678(2) -0.07529(19) 0.62837(16) 0.0328(7) Uani 1 1 d . . .
C6 C 0.2736(2) -0.0873(2) 0.64858(17) 0.0361(7) Uani 1 1 d . . .
H6A H 0.2460 -0.0461 0.6150 0.043 Uiso 1 1 calc R . .
H6B H 0.2577 -0.1447 0.6471 0.043 Uiso 1 1 calc R . .
O7 O 0.24484(13) -0.07528(12) 0.71887(10) 0.0302(5) Uani 1 1 d . . .
C8 C 0.21253(18) -0.14721(17) 0.77051(15) 0.0277(6) Uani 1 1 d . . .
C9 C 0.26247(19) -0.18825(18) 0.81697(16) 0.0311(7) Uani 1 1 d . . .
C10 C 0.2273(2) -0.25855(19) 0.86902(18) 0.0388(8) Uani 1 1 d . . .
H10 H 0.2611 -0.2876 0.9009 0.047 Uiso 1 1 calc R . .
C11 C 0.1455(2) -0.2873(2) 0.8759(2) 0.0500(10) Uani 1 1 d . . .
C12 C 0.0973(2) -0.2433(2) 0.8282(2) 0.0464(9) Uani 1 1 d . . .
H12 H 0.0404 -0.2617 0.8324 0.056 Uiso 1 1 calc R . .
C13 C 0.1293(2) -0.17390(19) 0.77489(18) 0.0365(8) Uani 1 1 d . . .
C14 C 0.0759(2) -0.1304(2) 0.7220(2) 0.0439(9) Uani 1 1 d . . .
H14A H 0.1094 -0.1266 0.6741 0.053 Uiso 1 1 calc R . .
H14B H 0.0249 -0.1660 0.7280 0.053 Uiso 1 1 calc R . .
C15 C 0.04735(19) -0.04298(19) 0.72786(18) 0.0345(7) Uani 1 1 d . . .
C16 C 0.00375(19) -0.0295(2) 0.79153(19) 0.0384(8) Uani 1 1 d . . .
H16 H -0.0040 -0.0750 0.8322 0.046 Uiso 1 1 calc R . .
C17 C -0.02875(19) 0.0485(2) 0.79718(18) 0.0370(8) Uani 1 1 d . . .
C18 C -0.01701(18) 0.1152(2) 0.73599(18) 0.0348(7) Uani 1 1 d . . .
H18 H -0.0384 0.1693 0.7391 0.042 Uiso 1 1 calc R . .
C19 C 0.02451(19) 0.1036(2) 0.67237(18) 0.0352(7) Uani 1 1 d . . .
C20 C 0.05843(19) 0.0243(2) 0.66863(18) 0.0355(7) Uani 1 1 d . . .
C21 C 0.0301(2) 0.1727(2) 0.60435(19) 0.0423(8) Uani 1 1 d . . .
H21A H 0.0833 0.1654 0.5717 0.051 Uiso 1 1 calc R . .
H21B H -0.0179 0.1644 0.5822 0.051 Uiso 1 1 calc R . .
C22 C 0.02849(19) 0.2611(2) 0.61210(18) 0.0381(8) Uani 1 1 d . . .
C23 C -0.0462(2) 0.3076(2) 0.61460(19) 0.0436(9) Uani 1 1 d . . .
H23 H -0.0974 0.2803 0.6139 0.052 Uiso 1 1 calc R . .
C24 C -0.0501(2) 0.3901(2) 0.6179(2) 0.0464(9) Uani 1 1 d . . .
C25 C 0.02580(19) 0.4286(2) 0.62155(19) 0.0425(9) Uani 1 1 d . . .
H25 H 0.0248 0.4854 0.6255 0.051 Uiso 1 1 calc R . .
C26 C 0.10251(18) 0.3853(2) 0.61954(17) 0.0352(8) Uani 1 1 d . . .
C27 C 0.10195(19) 0.30309(19) 0.61471(17) 0.0339(7) Uani 1 1 d . . .
C28 C 0.18287(19) 0.4302(2) 0.62241(17) 0.0359(8) Uani 1 1 d . . .
H28A H 0.1708 0.4909 0.6175 0.043 Uiso 1 1 calc R . .
H28B H 0.2274 0.4251 0.5816 0.043 Uiso 1 1 calc R . .
C29 C 0.21778(18) 0.39778(18) 0.68872(16) 0.0314(7) Uani 1 1 d . . .
C30 C 0.1642(2) 0.38610(19) 0.75530(17) 0.0365(8) Uani 1 1 d . . .
H30 H 0.1047 0.3941 0.7584 0.044 Uiso 1 1 calc R . .
C31 C 0.1965(2) 0.36316(19) 0.81634(17) 0.0353(7) Uani 1 1 d . . .
C32 C 0.2837(2) 0.35177(18) 0.81204(17) 0.0344(7) Uani 1 1 d . . .
H32 H 0.3061 0.3363 0.8538 0.041 Uiso 1 1 calc R . .
C33 C 0.33860(19) 0.36308(18) 0.74636(16) 0.0308(7) Uani 1 1 d . . .
C34 C 0.30424(18) 0.38441(17) 0.68542(15) 0.0277(6) Uani 1 1 d . . .
C35 C 0.43450(19) 0.35404(19) 0.73965(18) 0.0372(8) Uani 1 1 d . . .
H35A H 0.4571 0.3334 0.6971 0.045 Uiso 1 1 calc R . .
H35B H 0.4600 0.4106 0.7324 0.045 Uiso 1 1 calc R . .
C36 C 0.46372(19) 0.2958(2) 0.80134(18) 0.0360(8) Uani 1 1 d . . .
C37 C 0.4806(2) 0.3259(2) 0.85723(19) 0.0412(8) Uani 1 1 d . . .
H37 H 0.4724 0.3839 0.8562 0.049 Uiso 1 1 calc R . .
C38 C 0.5089(2) 0.2741(2) 0.91429(18) 0.0397(8) Uani 1 1 d . . .
C39 C 0.5232(2) 0.1899(2) 0.91292(18) 0.0390(8) Uani 1 1 d . . .
H39 H 0.5442 0.1538 0.9506 0.047 Uiso 1 1 calc R . .
C40 C 0.50814(19) 0.15683(19) 0.85904(18) 0.0351(7) Uani 1 1 d . . .
C41 C 0.47752(18) 0.21077(19) 0.80381(17) 0.0324(7) Uani 1 1 d . . .
O42 O 0.45362(13) 0.17818(14) 0.75164(11) 0.0364(5) Uani 1 1 d . . .
C43 C 0.52013(19) 0.1623(2) 0.69690(18) 0.0371(8) Uani 1 1 d . . .
H43A H 0.5193 0.1017 0.6970 0.045 Uiso 1 1 calc R . .
H43B H 0.5760 0.1760 0.7058 0.045 Uiso 1 1 calc R . .
C44 C 0.50886(18) 0.21370(19) 0.62756(17) 0.0332(7) Uani 1 1 d . . .
N45 N 0.55330(16) 0.28426(17) 0.59037(16) 0.0420(7) Uani 1 1 d . . .
C46 C 0.5263(2) 0.3118(2) 0.5281(2) 0.0459(9) Uani 1 1 d . . .
H46 H 0.5470 0.3599 0.4916 0.055 Uiso 1 1 calc R . .
C47 C 0.4647(2) 0.2572(2) 0.52860(17) 0.0374(8) Uani 1 1 d . . .
H47 H 0.4341 0.2604 0.4920 0.045 Uiso 1 1 calc R . .
N48 N 0.45328(15) 0.19626(15) 0.59066(13) 0.0292(6) Uani 1 1 d . . .
C49 C 0.5264(2) 0.06506(19) 0.85959(19) 0.0375(8) Uani 1 1 d . . .
H49A H 0.5647 0.0436 0.8928 0.045 Uiso 1 1 calc R . .
H49B H 0.5569 0.0618 0.8122 0.045 Uiso 1 1 calc R . .
C50 C 0.4476(2) 0.00782(19) 0.88012(18) 0.0357(7) Uani 1 1 d . . .
C51 C 0.3898(2) 0.00506(19) 0.94245(18) 0.0365(8) Uani 1 1 d . . .
H51 H 0.3995 0.0397 0.9721 0.044 Uiso 1 1 calc R . .
C52 C 0.3186(2) -0.0470(2) 0.96212(17) 0.0352(7) Uani 1 1 d . . .
C53 C 0.30567(19) -0.09994(19) 0.92007(17) 0.0340(7) Uani 1 1 d . . .
H53 H 0.2574 -0.1368 0.9341 0.041 Uiso 1 1 calc R . .
C54 C 0.36332(18) -0.09957(18) 0.85697(16) 0.0309(7) Uani 1 1 d . . .
C55 C 0.43385(19) -0.04469(19) 0.83730(16) 0.0311(7) Uani 1 1 d . . .
C56 C 0.35269(19) -0.15984(19) 0.81168(17) 0.0340(7) Uani 1 1 d . . .
H56A H 0.3763 -0.1320 0.7620 0.041 Uiso 1 1 calc R . .
H56B H 0.3870 -0.2104 0.8250 0.041 Uiso 1 1 calc R . .
N57 N 0.29832(16) 0.13862(16) 0.53387(14) 0.0339(6) Uani 1 1 d . . .
C58 C 0.2914(2) 0.0866(2) 0.49020(17) 0.0397(8) Uani 1 1 d . . .
H58 H 0.3181 0.0338 0.4913 0.048 Uiso 1 1 calc R . .
C59 C 0.2401(2) 0.1235(2) 0.44541(19) 0.0453(9) Uani 1 1 d . . .
H59 H 0.2239 0.1012 0.4101 0.054 Uiso 1 1 calc R . .
N60 N 0.21684(18) 0.19731(19) 0.46059(15) 0.0431(7) Uani 1 1 d . . .
C61 C 0.25129(19) 0.2071(2) 0.51409(17) 0.0340(7) Uani 1 1 d . . .
C62 C 0.23973(19) 0.2788(2) 0.54817(17) 0.0351(7) Uani 1 1 d . . .
H62A H 0.2948 0.2938 0.5576 0.042 Uiso 1 1 calc R . .
H62B H 0.2202 0.3285 0.5162 0.042 Uiso 1 1 calc R . .
O63 O 0.17809(12) 0.25705(13) 0.61332(11) 0.0337(5) Uani 1 1 d . . .
C64 C 0.4033(3) -0.2287(2) 0.6356(2) 0.0698(14) Uani 1 1 d . . .
H64A H 0.3589 -0.2458 0.6779 0.105 Uiso 1 1 calc R . .
H64B H 0.4544 -0.2619 0.6420 0.105 Uiso 1 1 calc R . .
H64C H 0.3830 -0.2386 0.5951 0.105 Uiso 1 1 calc R . .
C65 C 0.1075(3) -0.3665(3) 0.9316(3) 0.0761(15) Uani 1 1 d D . .
C66 C 0.1684(6) -0.4098(7) 0.9715(6) 0.292(9) Uani 1 1 d D . .
H66A H 0.1526 -0.4697 0.9885 0.437 Uiso 1 1 calc R . .
H66B H 0.1686 -0.3855 1.0117 0.437 Uiso 1 1 calc R . .
H66C H 0.2252 -0.4035 0.9415 0.437 Uiso 1 1 calc R . .
C67 C 0.0909(8) -0.4307(5) 0.8870(5) 0.249(7) Uani 1 1 d D . .
H67A H 0.0359 -0.4596 0.9079 0.373 Uiso 1 1 calc R . .
H67B H 0.1362 -0.4723 0.8870 0.373 Uiso 1 1 calc R . .
H67C H 0.0904 -0.3997 0.8386 0.373 Uiso 1 1 calc R . .
C68 C 0.0183(4) -0.3566(4) 0.9639(4) 0.159(4) Uani 1 1 d . . .
H68A H -0.0096 -0.4122 0.9826 0.238 Uiso 1 1 calc R . .
H68B H -0.0110 -0.3225 0.9285 0.238 Uiso 1 1 calc R . .
H68C H 0.0161 -0.3284 1.0022 0.238 Uiso 1 1 calc R . .
N69 N -0.07094(17) 0.06160(18) 0.86115(15) 0.0466(8) Uani 1 1 d . . .
H69A H -0.0775 0.0199 0.8991 0.056 Uiso 1 1 calc R . .
H69B H -0.0912 0.1116 0.8638 0.056 Uiso 1 1 calc R . .
O70 O 0.10531(14) 0.01363(15) 0.60510(12) 0.0419(6) Uani 1 1 d . . .
C71 C 0.0545(2) -0.0095(3) 0.5616(2) 0.0553(10) Uani 1 1 d . . .
H71A H 0.0272 -0.0646 0.5849 0.083 Uiso 1 1 calc R . .
H71B H 0.0906 -0.0126 0.5166 0.083 Uiso 1 1 calc R . .
H71C H 0.0107 0.0328 0.5532 0.083 Uiso 1 1 calc R . .
C72 C -0.1327(2) 0.4392(2) 0.6136(3) 0.0698(15) Uani 1 1 d D . .
C73 C -0.2007(3) 0.3980(3) 0.6684(4) 0.114(3) Uani 1 1 d . . .
H73A H -0.1905 0.4033 0.7139 0.171 Uiso 1 1 calc R . .
H73B H -0.2032 0.3382 0.6684 0.171 Uiso 1 1 calc R . .
H73C H -0.2547 0.4243 0.6604 0.171 Uiso 1 1 calc R . .
C74 C -0.1669(3) 0.4228(4) 0.5455(3) 0.117(2) Uani 1 1 d D . .
H74A H -0.2218 0.4501 0.5428 0.176 Uiso 1 1 calc R . .
H74B H -0.1738 0.3621 0.5509 0.176 Uiso 1 1 calc R . .
H74C H -0.1256 0.4465 0.5024 0.176 Uiso 1 1 calc R . .
C75 C -0.1191(3) 0.5273(3) 0.5846(5) 0.176(5) Uani 1 1 d D . .
H75A H -0.1724 0.5530 0.5739 0.264 Uiso 1 1 calc R . .
H75B H -0.0757 0.5366 0.5413 0.264 Uiso 1 1 calc R . .
H75C H -0.0998 0.5529 0.6185 0.264 Uiso 1 1 calc R . .
N76 N 0.14251(19) 0.35315(18) 0.88274(15) 0.0501(8) Uani 1 1 d . . .
H76A H 0.0876 0.3615 0.8858 0.060 Uiso 1 1 calc R . .
H76B H 0.1637 0.3386 0.9212 0.060 Uiso 1 1 calc R . .
C77 C 0.6190(2) 0.3267(2) 0.6122(2) 0.0606(12) Uani 1 1 d . . .
H77A H 0.5942 0.3748 0.6297 0.091 Uiso 1 1 calc R . .
H77B H 0.6655 0.3465 0.5719 0.091 Uiso 1 1 calc R . .
H77C H 0.6411 0.2870 0.6495 0.091 Uiso 1 1 calc R . .
C78 C 0.5264(3) 0.3078(2) 0.9754(2) 0.0531(10) Uani 1 1 d . . .
C79 C 0.4847(3) 0.2494(3) 1.0469(2) 0.0730(13) Uani 1 1 d . . .
H79A H 0.4948 0.2730 1.0852 0.110 Uiso 1 1 calc R . .
H79B H 0.5095 0.1933 1.0513 0.110 Uiso 1 1 calc R . .
H79C H 0.4233 0.2450 1.0494 0.110 Uiso 1 1 calc R . .
C80 C 0.4928(4) 0.3950(3) 0.9738(3) 0.106(2) Uani 1 1 d . . .
H80A H 0.5028 0.4125 1.0151 0.159 Uiso 1 1 calc R . .
H80B H 0.4315 0.3948 0.9743 0.159 Uiso 1 1 calc R . .
H80C H 0.5220 0.4344 0.9310 0.159 Uiso 1 1 calc R . .
C81 C 0.6231(3) 0.3071(3) 0.9720(3) 0.0768(14) Uani 1 1 d . . .
H81A H 0.6513 0.3464 0.9288 0.115 Uiso 1 1 calc R . .
H81B H 0.6441 0.2502 0.9725 0.115 Uiso 1 1 calc R . .
H81C H 0.6353 0.3244 1.0128 0.115 Uiso 1 1 calc R . .
N82 N 0.2609(2) -0.04997(18) 1.02558(15) 0.0504(8) Uani 1 1 d . . .
H82A H 0.2700 -0.0183 1.0534 0.060 Uiso 1 1 calc R . .
H82B H 0.2157 -0.0835 1.0375 0.060 Uiso 1 1 calc R . .
O83 O 0.35722(12) 0.38922(12) 0.62055(11) 0.0304(5) Uani 1 1 d . . .
C84 C 0.3933(2) 0.47154(19) 0.58654(18) 0.0404(8) Uani 1 1 d . . .
H84A H 0.3479 0.5130 0.5847 0.061 Uiso 1 1 calc R . .
H84B H 0.4231 0.4720 0.5387 0.061 Uiso 1 1 calc R . .
H84C H 0.4337 0.4859 0.6130 0.061 Uiso 1 1 calc R . .
O85 O 0.48834(13) -0.03956(13) 0.77267(12) 0.0374(5) Uani 1 1 d . . .
C86 C 0.5573(2) -0.0972(2) 0.7756(2) 0.0490(9) Uani 1 1 d . . .
H86A H 0.5857 -0.0926 0.8136 0.074 Uiso 1 1 calc R . .
H86B H 0.5980 -0.0836 0.7307 0.074 Uiso 1 1 calc R . .
H86C H 0.5352 -0.1549 0.7844 0.074 Uiso 1 1 calc R . .
C87 C 0.1629(3) 0.2610(3) 0.4213(2) 0.0653(12) Uani 1 1 d . . .
H87A H 0.1977 0.3111 0.3951 0.098 Uiso 1 1 calc R . .
H87B H 0.1157 0.2770 0.4547 0.098 Uiso 1 1 calc R . .
H87C H 0.1403 0.2363 0.3884 0.098 Uiso 1 1 calc R . .
N88 N 0.25899(14) 0.10864(15) 0.69720(13) 0.0288(6) Uani 1 1 d . . .
H88A H 0.2206 0.1464 0.6794 0.035 Uiso 1 1 calc R . .
H88B H 0.2338 0.0561 0.7073 0.035 Uiso 1 1 calc R . .
C89 C 0.26504(17) 0.12516(19) 0.76572(15) 0.0282(6) Uani 1 1 d . . .
H89A H 0.2855 0.1838 0.7583 0.034 Uiso 1 1 calc R . .
H89B H 0.3068 0.0867 0.7869 0.034 Uiso 1 1 calc R . .
C90 C 0.17945(19) 0.1123(2) 0.81546(16) 0.0367(8) Uani 1 1 d . . .
H90A H 0.1609 0.0529 0.8235 0.044 Uiso 1 1 calc R . .
H90B H 0.1377 0.1482 0.7921 0.044 Uiso 1 1 calc R . .
C91 C 0.17650(18) 0.13166(18) 0.88675(16) 0.0295(7) Uani 1 1 d . . .
C92 C 0.2462(2) 0.15548(19) 0.90770(17) 0.0345(7) Uani 1 1 d . . .
H92 H 0.3007 0.1579 0.8779 0.041 Uiso 1 1 calc R . .
C93 C 0.2384(2) 0.1764(2) 0.97282(19) 0.0448(9) Uani 1 1 d . . .
H93 H 0.2873 0.1941 0.9861 0.054 Uiso 1 1 calc R . .
C94 C 0.1602(2) 0.1715(2) 1.01756(19) 0.0472(9) Uani 1 1 d . . .
C95 C 0.0896(2) 0.1441(2) 0.99744(17) 0.0377(8) Uani 1 1 d . . .
C96 C 0.09699(18) 0.12597(18) 0.93309(16) 0.0299(7) Uani 1 1 d . . .
H96 H 0.0478 0.1094 0.9195 0.036 Uiso 1 1 calc R . .
O97 O 0.01438(15) 0.14124(16) 1.04553(12) 0.0503(6) Uani 1 1 d D . .
C98 C -0.0593(2) 0.1119(2) 1.03058(19) 0.0456(9) Uani 1 1 d D . .
H98A H -0.0705 0.1476 0.9864 0.068 Uiso 1 1 calc R . .
H98B H -0.1077 0.1140 1.0687 0.068 Uiso 1 1 calc R . .
H98C H -0.0513 0.0537 1.0261 0.068 Uiso 1 1 calc R . .
O99 O 0.14461(19) 0.1917(2) 1.08145(16) 0.0849(11) Uani 1 1 d D . .
C100 C 0.2111(4) 0.2376(6) 1.0951(4) 0.184(5) Uani 1 1 d D . .
H10A H 0.2588 0.2001 1.1034 0.276 Uiso 1 1 calc R . .
H10B H 0.1898 0.2594 1.1367 0.276 Uiso 1 1 calc R . .
H10C H 0.2304 0.2847 1.0545 0.276 Uiso 1 1 calc R . .
Cl1A Cl 0.39848(6) 0.40964(6) 0.37319(5) 0.0483(2) Uani 1 1 d . . .
O1A O 0.3649(3) 0.3268(3) 0.3850(2) 0.1286(18) Uani 1 1 d . . .
O2A O 0.3817(3) 0.4645(3) 0.31087(19) 0.1189(16) Uani 1 1 d . . .
O3A O 0.48489(19) 0.3996(2) 0.3674(2) 0.0928(12) Uani 1 1 d . . .
O4A O 0.3688(3) 0.4463(3) 0.43160(18) 0.1107(14) Uani 1 1 d . . .
Cl2B Cl 0.26210(8) 0.88332(7) 0.43269(7) 0.0772(4) Uani 1 1 d . . .
O1B O 0.2899(3) 0.8693(3) 0.4922(2) 0.1363(19) Uani 1 1 d . . .
O2B O 0.2514(4) 0.8087(3) 0.4156(3) 0.175(3) Uani 1 1 d . . .
O3B O 0.1858(2) 0.9266(3) 0.4351(3) 0.150(2) Uani 1 1 d . . .
O4B O 0.3248(2) 0.9285(4) 0.3794(2) 0.158(2) Uani 1 1 d . . .

loop_
_atom_site_aniso_label
_atom_site_aniso_U_11
_atom_site_aniso_U_22
_atom_site_aniso_U_33
_atom_site_aniso_U_23
_atom_site_aniso_U_13
_atom_site_aniso_U_12
Zn 0.02177(17) 0.03153(19) 0.0246(2) -0.00209(14) 0.00106(13) 0.00132(13)
N1 0.0320(14) 0.0384(15) 0.0254(14) -0.0039(11) -0.0005(11) 0.0044(11)
C2 0.0283(16) 0.053(2) 0.0290(18) 0.0020(15) 0.0081(13) 0.0118(15)
C3 0.043(2) 0.056(2) 0.037(2) 0.0006(17) 0.0146(16) 0.0209(17)
N4 0.0496(18) 0.0395(16) 0.0326(16) -0.0013(12) 0.0142(13) 0.0130(13)
C5 0.0398(18) 0.0321(16) 0.0220(16) -0.0039(13) 0.0003(13) 0.0068(13)
C6 0.0447(19) 0.0364(17) 0.0247(17) -0.0090(13) 0.0007(14) -0.0011(14)
O7 0.0336(11) 0.0277(10) 0.0242(11) -0.0050(8) 0.0055(9) -0.0013(8)
C8 0.0310(15) 0.0251(14) 0.0226(16) -0.0041(12) 0.0036(12) -0.0018(12)
C9 0.0309(16) 0.0315(16) 0.0273(17) -0.0059(13) 0.0010(13) 0.0000(12)
C10 0.0392(18) 0.0309(16) 0.039(2) -0.0015(14) 0.0008(15) 0.0023(14)
C11 0.050(2) 0.0336(18) 0.053(2) 0.0029(16) 0.0077(18) -0.0065(16)
C12 0.0395(19) 0.0383(19) 0.055(2) -0.0079(17) 0.0022(17) -0.0110(15)
C13 0.0343(17) 0.0266(15) 0.048(2) -0.0101(14) -0.0044(15) -0.0014(13)
C14 0.0403(19) 0.0408(19) 0.056(2) -0.0136(17) -0.0187(17) 0.0008(15)
C15 0.0258(15) 0.0350(17) 0.044(2) -0.0077(15) -0.0126(14) -0.0010(13)
C16 0.0287(16) 0.0364(17) 0.044(2) 0.0026(15) -0.0063(15) -0.0053(13)
C17 0.0230(15) 0.0374(17) 0.045(2) -0.0034(15) -0.0020(14) -0.0027(13)
C18 0.0215(14) 0.0356(17) 0.045(2) -0.0060(15) -0.0055(14) 0.0015(12)
C19 0.0247(15) 0.0390(17) 0.045(2) -0.0117(15) -0.0125(14) 0.0026(13)
C20 0.0262(15) 0.0461(19) 0.0365(19) -0.0125(15) -0.0085(14) -0.0005(14)
C21 0.0355(18) 0.047(2) 0.044(2) -0.0095(16) -0.0087(16) 0.0037(15)
C22 0.0269(16) 0.0418(18) 0.037(2) 0.0059(15) -0.0061(14) 0.0000(13)
C23 0.0264(16) 0.0440(19) 0.050(2) 0.0090(16) -0.0086(15) 0.0031(14)
C24 0.0245(16) 0.0372(18) 0.064(3) 0.0111(17) -0.0055(16) 0.0037(13)
C25 0.0263(16) 0.0329(17) 0.056(2) 0.0071(15) -0.0011(15) 0.0070(13)
C26 0.0244(15) 0.0384(17) 0.0337(18) 0.0078(14) -0.0054(13) 0.0041(13)
C27 0.0275(15) 0.0361(17) 0.0326(18) 0.0028(14) -0.0075(13) 0.0073(13)
C28 0.0287(16) 0.0355(17) 0.0354(19) 0.0055(14) -0.0056(14) 0.0050(13)
C29 0.0277(15) 0.0283(15) 0.0326(18) 0.0020(13) -0.0049(13) 0.0042(12)
C30 0.0275(16) 0.0373(17) 0.0363(19) -0.0003(14) 0.0016(14) 0.0063(13)
C31 0.0407(18) 0.0296(16) 0.0274(18) -0.0008(13) 0.0049(14) 0.0024(13)
C32 0.0397(18) 0.0306(16) 0.0297(18) -0.0004(13) -0.0068(14) -0.0026(13)
C33 0.0322(16) 0.0262(15) 0.0310(18) -0.0023(13) -0.0049(13) 0.0032(12)
C34 0.0245(14) 0.0256(14) 0.0250(16) 0.0031(12) 0.0023(12) -0.0002(11)
C35 0.0291(16) 0.0335(17) 0.043(2) 0.0031(14) -0.0083(15) -0.0032(13)
C36 0.0266(15) 0.0419(18) 0.0354(19) 0.0026(15) -0.0098(14) -0.0072(13)
C37 0.0410(19) 0.0352(18) 0.045(2) 0.0007(15) -0.0156(16) -0.0012(14)
C38 0.0427(19) 0.0407(18) 0.035(2) -0.0023(15) -0.0158(16) 0.0001(15)
C39 0.0381(18) 0.0356(17) 0.040(2) 0.0041(15) -0.0163(16) 0.0022(14)
C40 0.0281(16) 0.0361(17) 0.0382(19) -0.0003(14) -0.0097(14) -0.0021(13)
C41 0.0248(15) 0.0348(17) 0.0371(19) -0.0042(14) -0.0093(13) -0.0042(12)
O42 0.0258(11) 0.0488(13) 0.0341(13) -0.0077(10) -0.0071(10) -0.0050(9)
C43 0.0273(16) 0.0381(17) 0.043(2) -0.0062(15) -0.0053(15) -0.0025(13)
C44 0.0234(15) 0.0317(16) 0.0380(19) -0.0044(14) 0.0045(13) -0.0010(12)
N45 0.0289(14) 0.0383(15) 0.0499(19) -0.0079(14) 0.0111(13) -0.0095(12)
C46 0.0365(18) 0.0350(18) 0.046(2) 0.0059(15) 0.0202(16) 0.0020(14)
C47 0.0314(16) 0.0388(17) 0.0297(18) 0.0050(14) 0.0057(13) 0.0060(14)
N48 0.0238(12) 0.0337(13) 0.0242(14) -0.0013(11) 0.0022(10) 0.0022(10)
C49 0.0346(17) 0.0351(17) 0.040(2) -0.0015(14) -0.0114(15) -0.0007(13)
C50 0.0328(17) 0.0341(17) 0.038(2) -0.0013(14) -0.0121(15) 0.0031(13)
C51 0.0408(18) 0.0307(16) 0.0356(19) -0.0012(14) -0.0100(15) -0.0011(14)
C52 0.0402(18) 0.0359(17) 0.0249(17) -0.0012(13) -0.0032(14) 0.0018(14)
C53 0.0301(16) 0.0355(17) 0.0319(18) -0.0035(14) -0.0012(14) -0.0014(13)
C54 0.0272(15) 0.0291(15) 0.0320(18) -0.0007(13) -0.0040(13) 0.0048(12)
C55 0.0287(15) 0.0319(16) 0.0271(17) 0.0019(13) -0.0036(13) 0.0013(12)
C56 0.0310(16) 0.0314(16) 0.0352(19) -0.0035(14) -0.0020(14) 0.0025(13)
N57 0.0308(14) 0.0349(14) 0.0303(15) -0.0022(12) 0.0005(11) -0.0005(11)
C58 0.047(2) 0.0427(19) 0.0263(18) -0.0101(15) 0.0019(15) 0.0006(15)
C59 0.050(2) 0.055(2) 0.033(2) -0.0100(17) -0.0131(17) 0.0002(17)
N60 0.0408(16) 0.0537(18) 0.0364(17) -0.0087(14) -0.0158(13) 0.0106(13)
C61 0.0257(15) 0.0428(18) 0.0297(18) -0.0034(14) -0.0036(13) 0.0019(13)
C62 0.0276(15) 0.0403(17) 0.0326(18) -0.0049(14) -0.0005(13) 0.0057(13)
O63 0.0247(10) 0.0431(12) 0.0273(12) 0.0010(9) -0.0036(9) 0.0089(9)
C64 0.091(3) 0.0325(19) 0.061(3) -0.0010(18) 0.030(2) 0.010(2)
C65 0.079(3) 0.039(2) 0.079(3) 0.023(2) 0.015(3) -0.010(2)
C66 0.196(10) 0.257(12) 0.277(14) 0.229(12) -0.055(9) -0.085(9)
C67 0.338(15) 0.068(5) 0.251(13) -0.021(6) 0.139(12) -0.047(7)
C68 0.098(5) 0.135(6) 0.149(7) 0.068(5) 0.069(4) 0.014(4)
N69 0.0383(16) 0.0474(17) 0.0402(18) 0.0023(14) 0.0094(13) -0.0008(13)
O70 0.0390(13) 0.0551(14) 0.0377(14) -0.0185(11) -0.0137(11) 0.0037(11)
C71 0.052(2) 0.075(3) 0.049(2) -0.024(2) -0.024(2) 0.008(2)
C72 0.0196(16) 0.051(2) 0.106(4) 0.034(2) -0.003(2) 0.0077(15)
C73 0.039(2) 0.068(3) 0.193(7) 0.012(4) 0.021(3) 0.020(2)
C74 0.064(3) 0.122(5) 0.135(6) 0.031(4) -0.025(4) 0.014(3)
C75 0.043(3) 0.080(4) 0.317(11) 0.095(5) -0.008(4) 0.018(3)
N76 0.0495(18) 0.0542(18) 0.0346(17) -0.0037(14) 0.0098(14) 0.0105(14)
C77 0.0325(19) 0.054(2) 0.089(3) -0.023(2) 0.013(2) -0.0135(17)
C78 0.065(3) 0.052(2) 0.050(2) -0.0127(19) -0.029(2) 0.0075(19)
C79 0.090(4) 0.071(3) 0.064(3) -0.022(2) -0.022(3) -0.001(3)
C80 0.185(6) 0.068(3) 0.102(4) -0.042(3) -0.097(5) 0.042(4)
C81 0.081(3) 0.079(3) 0.076(3) -0.011(3) -0.036(3) -0.012(3)
N82 0.063(2) 0.0474(17) 0.0365(18) -0.0155(14) 0.0093(15) -0.0126(15)
O83 0.0232(10) 0.0317(11) 0.0287(12) 0.0013(9) 0.0021(9) -0.0005(8)
C84 0.0344(17) 0.0361(17) 0.039(2) 0.0064(15) 0.0026(15) -0.0075(14)
O85 0.0302(11) 0.0372(12) 0.0363(13) -0.0014(10) 0.0036(10) 0.0015(9)
C86 0.0318(18) 0.049(2) 0.057(3) -0.0069(18) 0.0060(17) 0.0037(15)
C87 0.061(3) 0.084(3) 0.053(3) -0.009(2) -0.031(2) 0.020(2)
N88 0.0232(12) 0.0286(13) 0.0288(14) -0.0009(10) 0.0010(10) 0.0010(10)
C89 0.0218(14) 0.0345(16) 0.0248(16) -0.0023(13) -0.0021(12) 0.0008(12)
C90 0.0253(15) 0.057(2) 0.0254(17) -0.0102(15) 0.0024(13) -0.0034(14)
C91 0.0275(15) 0.0299(15) 0.0242(16) 0.0007(12) 0.0029(12) -0.0026(12)
C92 0.0298(16) 0.0371(17) 0.0302(18) -0.0024(14) 0.0019(13) 0.0002(13)
C93 0.042(2) 0.053(2) 0.035(2) -0.0075(16) 0.0002(16) -0.0127(16)
C94 0.047(2) 0.064(2) 0.032(2) -0.0192(17) 0.0007(16) -0.0060(18)
C95 0.0425(19) 0.0348(17) 0.0268(18) -0.0049(14) 0.0118(14) -0.0051(14)
C96 0.0264(15) 0.0285(15) 0.0290(17) -0.0019(12) 0.0023(13) -0.0016(12)
O97 0.0388(13) 0.0684(17) 0.0354(14) -0.0152(12) 0.0176(11) -0.0138(12)
C98 0.0363(19) 0.052(2) 0.040(2) -0.0078(17) 0.0072(16) -0.0006(16)
O99 0.0633(19) 0.150(3) 0.0491(19) -0.053(2) 0.0125(15) -0.038(2)
C100 0.119(5) 0.358(12) 0.114(6) -0.170(7) 0.042(4) -0.111(7)
Cl1A 0.0425(5) 0.0589(6) 0.0366(5) 0.0003(4) -0.0070(4) 0.0031(4)
O1A 0.167(4) 0.140(3) 0.073(3) -0.009(2) -0.012(3) -0.107(3)
O2A 0.171(4) 0.116(3) 0.070(3) -0.007(2) -0.055(3) 0.080(3)
O3A 0.0469(18) 0.086(2) 0.153(4) -0.052(2) -0.012(2) 0.0154(16)
O4A 0.159(4) 0.119(3) 0.047(2) -0.021(2) -0.008(2) 0.045(3)
Cl2B 0.0791(8) 0.0637(7) 0.0842(10) -0.0297(7) 0.0105(7) -0.0046(6)
O1B 0.204(5) 0.115(3) 0.074(3) 0.042(2) -0.068(3) -0.011(3)
O2B 0.271(7) 0.098(3) 0.214(6) -0.100(4) -0.112(5) 0.054(4)
O3B 0.064(2) 0.127(3) 0.245(6) -0.096(4) 0.061(3) 0.002(2)
O4B 0.044(2) 0.309(7) 0.107(4) -0.044(4) 0.013(2) -0.021(3)

loop_
_atom_type_symbol
_atom_type_description
_atom_type_scat_dispersion_real
_atom_type_scat_dispersion_imag
_atom_type_scat_source
C C 0.0033 0.0016 'International Tables Vol C Tables 4.2.6.8 and 6.1.1.4'
H H 0.0000 0.0000 'International Tables Vol C Tables 4.2.6.8 and 6.1.1.4'
N N 0.0061 0.0033 'International Tables Vol C Tables 4.2.6.8 and 6.1.1.4'
O O 0.0106 0.0060 'International Tables Vol C Tables 4.2.6.8 and 6.1.1.4'
Cl Cl 0.1484 0.1585 'International Tables Vol C Tables 4.2.6.8 and 6.1.1.4'
Zn Zn 0.2839 1.4301 'International Tables Vol C Tables 4.2.6.8 and 6.1.1.4'

loop_
_geom_angle_atom_site_label_1
_geom_angle_atom_site_label_2
_geom_angle_atom_site_label_3
_geom_angle
_geom_angle_site_symmetry_1
_geom_angle_site_symmetry_3
_geom_angle_publ_flag
N48 Zn N1 108.71(10) . . ?
N48 Zn N57 104.87(10) . . ?
N1 Zn N57 104.40(11) . . ?
N48 Zn N88 122.38(10) . . ?
N1 Zn N88 113.83(10) . . ?
N57 Zn N88 100.28(10) . . ?
C5 N1 C2 106.6(3) . . ?
C5 N1 Zn 127.3(2) . . ?
C2 N1 Zn 126.1(2) . . ?
C3 C2 N1 108.4(3) . . ?
C3 C2 H2 125.8 . . ?
N1 C2 H2 125.8 . . ?
C2 C3 N4 107.8(3) . . ?
C2 C3 H3 126.1 . . ?
N4 C3 H3 126.1 . . ?
C5 N4 C3 107.0(3) . . ?
C5 N4 C64 126.8(3) . . ?
C3 N4 C64 126.2(3) . . ?
N1 C5 N4 110.1(3) . . ?
N1 C5 C6 125.4(3) . . ?
N4 C5 C6 124.5(3) . . ?
O7 C6 C5 109.3(3) . . ?
O7 C6 H6A 109.8 . . ?
C5 C6 H6A 109.8 . . ?
O7 C6 H6B 109.8 . . ?
C5 C6 H6B 109.8 . . ?
H6A C6 H6B 108.3 . . ?
C8 O7 C6 115.9(2) . . ?
C9 C8 C13 122.0(3) . . ?
C9 C8 O7 119.5(3) . . ?
C13 C8 O7 118.6(3) . . ?
C8 C9 C10 117.9(3) . . ?
C8 C9 C56 121.9(3) . . ?
C10 C9 C56 120.2(3) . . ?
C11 C10 C9 122.5(3) . . ?
C11 C10 H10 118.7 . . ?
C9 C10 H10 118.7 . . ?
C10 C11 C12 117.5(3) . . ?
C10 C11 C65 122.7(4) . . ?
C12 C11 C65 119.8(4) . . ?
C13 C12 C11 122.5(3) . . ?
C13 C12 H12 118.8 . . ?
C11 C12 H12 118.8 . . ?
C12 C13 C8 117.7(3) . . ?
C12 C13 C14 120.7(3) . . ?
C8 C13 C14 121.6(3) . . ?
C15 C14 C13 114.9(3) . . ?
C15 C14 H14A 108.5 . . ?
C13 C14 H14A 108.5 . . ?
C15 C14 H14B 108.5 . . ?
C13 C14 H14B 108.5 . . ?
H14A C14 H14B 107.5 . . ?
C16 C15 C20 118.6(3) . . ?
C16 C15 C14 120.4(3) . . ?
C20 C15 C14 120.8(3) . . ?
C17 C16 C15 121.7(3) . . ?
C17 C16 H16 119.2 . . ?
C15 C16 H16 119.2 . . ?
C16 C17 N69 121.2(3) . . ?
C16 C17 C18 118.3(3) . . ?
N69 C17 C18 120.5(3) . . ?
C19 C18 C17 121.4(3) . . ?
C19 C18 H18 119.3 . . ?
C17 C18 H18 119.3 . . ?
C18 C19 C20 119.0(3) . . ?
C18 C19 C21 121.9(3) . . ?
C20 C19 C21 119.0(3) . . ?
O70 C20 C15 119.8(3) . . ?
O70 C20 C19 119.2(3) . . ?
C15 C20 C19 121.0(3) . . ?
C22 C21 C19 116.0(3) . . ?
C22 C21 H21A 108.3 . . ?
C19 C21 H21A 108.3 . . ?
C22 C21 H21B 108.3 . . ?
C19 C21 H21B 108.3 . . ?
H21A C21 H21B 107.4 . . ?
C27 C22 C23 116.3(3) . . ?
C27 C22 C21 122.0(3) . . ?
C23 C22 C21 121.7(3) . . ?
C24 C23 C22 123.9(3) . . ?
C24 C23 H23 118.1 . . ?
C22 C23 H23 118.1 . . ?
C23 C24 C25 117.2(3) . . ?
C23 C24 C72 120.7(3) . . ?
C25 C24 C72 122.1(3) . . ?
C26 C25 C24 121.7(3) . . ?
C26 C25 H25 119.2 . . ?
C24 C25 H25 119.2 . . ?
C27 C26 C25 118.0(3) . . ?
C27 C26 C28 122.5(3) . . ?
C25 C26 C28 119.6(3) . . ?
C26 C27 C22 123.0(3) . . ?
C26 C27 O63 119.6(3) . . ?
C22 C27 O63 117.4(3) . . ?
C26 C28 C29 115.1(2) . . ?
C26 C28 H28A 108.5 . . ?
C29 C28 H28A 108.5 . . ?
C26 C28 H28B 108.5 . . ?
C29 C28 H28B 108.5 . . ?
H28A C28 H28B 107.5 . . ?
C34 C29 C30 118.4(3) . . ?
C34 C29 C28 120.8(3) . . ?
C30 C29 C28 120.7(3) . . ?
C31 C30 C29 121.2(3) . . ?
C31 C30 H30 119.4 . . ?
C29 C30 H30 119.4 . . ?
C30 C31 C32 119.6(3) . . ?
C30 C31 N76 120.8(3) . . ?
C32 C31 N76 119.6(3) . . ?
C31 C32 C33 120.3(3) . . ?
C31 C32 H32 119.8 . . ?
C33 C32 H32 119.8 . . ?
C34 C33 C32 119.0(3) . . ?
C34 C33 C35 119.3(3) . . ?
C32 C33 C35 121.7(3) . . ?
C29 C34 O83 119.3(3) . . ?
C29 C34 C33 121.3(3) . . ?
O83 C34 C33 119.3(3) . . ?
C36 C35 C33 115.8(3) . . ?
C36 C35 H35A 108.3 . . ?
C33 C35 H35A 108.3 . . ?
C36 C35 H35B 108.3 . . ?
C33 C35 H35B 108.3 . . ?
H35A C35 H35B 107.4 . . ?
C41 C36 C37 117.4(3) . . ?
C41 C36 C35 121.4(3) . . ?
C37 C36 C35 121.2(3) . . ?
C36 C37 C38 122.6(3) . . ?
C36 C37 H37 118.7 . . ?
C38 C37 H37 118.7 . . ?
C39 C38 C37 117.2(3) . . ?
C39 C38 C78 120.8(3) . . ?
C37 C38 C78 122.0(3) . . ?
C40 C39 C38 122.7(3) . . ?
C40 C39 H39 118.7 . . ?
C38 C39 H39 118.7 . . ?
C39 C40 C41 118.0(3) . . ?
C39 C40 C49 120.5(3) . . ?
C41 C40 C49 121.5(3) . . ?
C36 C41 C40 122.1(3) . . ?
C36 C41 O42 117.9(3) . . ?
C40 C41 O42 119.8(3) . . ?
C41 O42 C43 117.5(2) . . ?
O42 C43 C44 110.5(2) . . ?
O42 C43 H43A 109.5 . . ?
C44 C43 H43A 109.5 . . ?
O42 C43 H43B 109.5 . . ?
C44 C43 H43B 109.5 . . ?
H43A C43 H43B 108.1 . . ?
N48 C44 N45 108.7(3) . . ?
N48 C44 C43 125.1(3) . . ?
N45 C44 C43 126.1(3) . . ?
C44 N45 C46 108.6(3) . . ?
C44 N45 C77 126.7(3) . . ?
C46 N45 C77 124.7(3) . . ?
C47 C46 N45 106.6(3) . . ?
C47 C46 H46 126.7 . . ?
N45 C46 H46 126.7 . . ?
C46 C47 N48 109.0(3) . . ?
C46 C47 H47 125.5 . . ?
N48 C47 H47 125.5 . . ?
C44 N48 C47 107.1(3) . . ?
C44 N48 Zn 131.4(2) . . ?
C47 N48 Zn 121.2(2) . . ?
C40 C49 C50 114.5(3) . . ?
C40 C49 H49A 108.6 . . ?
C50 C49 H49A 108.6 . . ?
C40 C49 H49B 108.6 . . ?
C50 C49 H49B 108.6 . . ?
H49A C49 H49B 107.6 . . ?
C51 C50 C55 119.1(3) . . ?
C51 C50 C49 120.6(3) . . ?
C55 C50 C49 120.3(3) . . ?
C52 C51 C50 121.3(3) . . ?
C52 C51 H51 119.3 . . ?
C50 C51 H51 119.3 . . ?
C51 C52 C53 119.5(3) . . ?
C51 C52 N82 120.9(3) . . ?
C53 C52 N82 119.5(3) . . ?
C52 C53 C54 120.8(3) . . ?
C52 C53 H53 119.6 . . ?
C54 C53 H53 119.6 . . ?
C55 C54 C53 118.6(3) . . ?
C55 C54 C56 119.6(3) . . ?
C53 C54 C56 121.7(3) . . ?
O85 C55 C54 119.2(3) . . ?
O85 C55 C50 120.0(3) . . ?
C54 C55 C50 120.7(3) . . ?
C9 C56 C54 115.5(3) . . ?
C9 C56 H56A 108.4 . . ?
C54 C56 H56A 108.4 . . ?
C9 C56 H56B 108.4 . . ?
C54 C56 H56B 108.4 . . ?
H56A C56 H56B 107.5 . . ?
C61 N57 C58 106.3(3) . . ?
C61 N57 Zn 127.8(2) . . ?
C58 N57 Zn 125.8(2) . . ?
C59 C58 N57 108.7(3) . . ?
C59 C58 H58 125.6 . . ?
N57 C58 H58 125.6 . . ?
N60 C59 C58 106.7(3) . . ?
N60 C59 H59 126.6 . . ?
C58 C59 H59 126.6 . . ?
C61 N60 C59 109.8(3) . . ?
C61 N60 C87 125.4(3) . . ?
C59 N60 C87 124.7(3) . . ?
N60 C61 N57 108.4(3) . . ?
N60 C61 C62 127.1(3) . . ?
N57 C61 C62 124.4(3) . . ?
O63 C62 C61 110.5(3) . . ?
O63 C62 H62A 109.6 . . ?
C61 C62 H62A 109.6 . . ?
O63 C62 H62B 109.6 . . ?
C61 C62 H62B 109.6 . . ?
H62A C62 H62B 108.1 . . ?
C27 O63 C62 115.5(2) . . ?
N4 C64 H64A 109.5 . . ?
N4 C64 H64B 109.5 . . ?
H64A C64 H64B 109.5 . . ?
N4 C64 H64C 109.5 . . ?
H64A C64 H64C 109.5 . . ?
H64B C64 H64C 109.5 . . ?
C66 C65 C68 122.5(6) . . ?
C66 C65 C11 112.9(5) . . ?
C68 C65 C11 112.9(4) . . ?
C66 C65 C67 103.1(7) . . ?
C68 C65 C67 97.4(6) . . ?
C11 C65 C67 104.2(4) . . ?
C65 C66 H66A 109.5 . . ?
C65 C66 H66B 109.5 . . ?
H66A C66 H66B 109.5 . . ?
C65 C66 H66C 109.5 . . ?
H66A C66 H66C 109.5 . . ?
H66B C66 H66C 109.5 . . ?
C65 C67 H67A 109.5 . . ?
C65 C67 H67B 109.5 . . ?
H67A C67 H67B 109.5 . . ?
C65 C67 H67C 109.5 . . ?
H67A C67 H67C 109.5 . . ?
H67B C67 H67C 109.5 . . ?
C65 C68 H68A 109.5 . . ?
C65 C68 H68B 109.5 . . ?
H68A C68 H68B 109.5 . . ?
C65 C68 H68C 109.5 . . ?
H68A C68 H68C 109.5 . . ?
H68B C68 H68C 109.5 . . ?
C17 N69 H69A 120.0 . . ?
C17 N69 H69B 120.0 . . ?
H69A N69 H69B 120.0 . . ?
C20 O70 C71 113.4(3) . . ?
O70 C71 H71A 109.5 . . ?
O70 C71 H71B 109.5 . . ?
H71A C71 H71B 109.5 . . ?
O70 C71 H71C 109.5 . . ?
H71A C71 H71C 109.5 . . ?
H71B C71 H71C 109.5 . . ?
C75 C72 C73 127.7(5) . . ?
C75 C72 C24 113.5(3) . . ?
C73 C72 C24 110.4(3) . . ?
C75 C72 C74 94.2(5) . . ?
C73 C72 C74 98.9(4) . . ?
C24 C72 C74 106.9(4) . . ?
C72 C73 H73A 109.5 . . ?
C72 C73 H73B 109.5 . . ?
H73A C73 H73B 109.5 . . ?
C72 C73 H73C 109.5 . . ?
H73A C73 H73C 109.5 . . ?
H73B C73 H73C 109.5 . . ?
C72 C74 H74A 109.5 . . ?
C72 C74 H74B 109.5 . . ?
H74A C74 H74B 109.5 . . ?
C72 C74 H74C 109.5 . . ?
H74A C74 H74C 109.5 . . ?
H74B C74 H74C 109.5 . . ?
C72 C75 H75A 109.5 . . ?
C72 C75 H75B 109.5 . . ?
H75A C75 H75B 109.5 . . ?
C72 C75 H75C 109.5 . . ?
H75A C75 H75C 109.5 . . ?
H75B C75 H75C 109.5 . . ?
C31 N76 H76A 120.0 . . ?
C31 N76 H76B 120.0 . . ?
H76A N76 H76B 120.0 . . ?
N45 C77 H77A 109.5 . . ?
N45 C77 H77B 109.5 . . ?
H77A C77 H77B 109.5 . . ?
N45 C77 H77C 109.5 . . ?
H77A C77 H77C 109.5 . . ?
H77B C77 H77C 109.5 . . ?
C80 C78 C38 112.5(3) . . ?
C80 C78 C81 110.4(4) . . ?
C38 C78 C81 108.1(4) . . ?
C80 C78 C79 107.7(4) . . ?
C38 C78 C79 110.7(3) . . ?
C81 C78 C79 107.3(3) . . ?
C78 C79 H79A 109.5 . . ?
C78 C79 H79B 109.5 . . ?
H79A C79 H79B 109.5 . . ?
C78 C79 H79C 109.5 . . ?
H79A C79 H79C 109.5 . . ?
H79B C79 H79C 109.5 . . ?
C78 C80 H80A 109.5 . . ?
C78 C80 H80B 109.5 . . ?
H80A C80 H80B 109.5 . . ?
C78 C80 H80C 109.5 . . ?
H80A C80 H80C 109.5 . . ?
H80B C80 H80C 109.5 . . ?
C78 C81 H81A 109.5 . . ?
C78 C81 H81B 109.5 . . ?
H81A C81 H81B 109.5 . . ?
C78 C81 H81C 109.5 . . ?
H81A C81 H81C 109.5 . . ?
H81B C81 H81C 109.5 . . ?
C52 N82 H82A 120.0 . . ?
C52 N82 H82B 120.0 . . ?
H82A N82 H82B 120.0 . . ?
C34 O83 C84 114.2(2) . . ?
O83 C84 H84A 109.5 . . ?
O83 C84 H84B 109.5 . . ?
H84A C84 H84B 109.5 . . ?
O83 C84 H84C 109.5 . . ?
H84A C84 H84C 109.5 . . ?
H84B C84 H84C 109.5 . . ?
C55 O85 C86 114.0(2) . . ?
O85 C86 H86A 109.5 . . ?
O85 C86 H86B 109.5 . . ?
H86A C86 H86B 109.5 . . ?
O85 C86 H86C 109.5 . . ?
H86A C86 H86C 109.5 . . ?
H86B C86 H86C 109.5 . . ?
N60 C87 H87A 109.5 . . ?
N60 C87 H87B 109.5 . . ?
H87A C87 H87B 109.5 . . ?
N60 C87 H87C 109.5 . . ?
H87A C87 H87C 109.5 . . ?
H87B C87 H87C 109.5 . . ?
C89 N88 Zn 125.01(18) . . ?
C89 N88 H88A 106.1 . . ?
Zn N88 H88A 106.1 . . ?
C89 N88 H88B 106.1 . . ?
Zn N88 H88B 106.1 . . ?
H88A N88 H88B 106.3 . . ?
N88 C89 C90 110.9(2) . . ?
N88 C89 H89A 109.4 . . ?
C90 C89 H89A 109.4 . . ?
N88 C89 H89B 109.4 . . ?
C90 C89 H89B 109.4 . . ?
H89A C89 H89B 108.0 . . ?
C89 C90 C91 115.9(3) . . ?
C89 C90 H90A 108.3 . . ?
C91 C90 H90A 108.3 . . ?
C89 C90 H90B 108.3 . . ?
C91 C90 H90B 108.3 . . ?
H90A C90 H90B 107.4 . . ?
C92 C91 C96 118.3(3) . . ?
C92 C91 C90 123.7(3) . . ?
C96 C91 C90 118.0(3) . . ?
C91 C92 C93 120.8(3) . . ?
C91 C92 H92 119.6 . . ?
C93 C92 H92 119.6 . . ?
C94 C93 C92 120.5(3) . . ?
C94 C93 H93 119.8 . . ?
C92 C93 H93 119.8 . . ?
O99 C94 C93 125.6(3) . . ?
O99 C94 C95 115.6(3) . . ?
C93 C94 C95 118.7(3) . . ?
C96 C95 O97 124.8(3) . . ?
C96 C95 C94 120.7(3) . . ?
O97 C95 C94 114.5(3) . . ?
C95 C96 C91 120.9(3) . . ?
C95 C96 H96 119.5 . . ?
C91 C96 H96 119.5 . . ?
C95 O97 C98 118.3(3) . . ?
O97 C98 H98A 109.5 . . ?
O97 C98 H98B 109.5 . . ?
H98A C98 H98B 109.5 . . ?
O97 C98 H98C 109.5 . . ?
H98A C98 H98C 109.5 . . ?
H98B C98 H98C 109.5 . . ?
C94 O99 C100 115.6(3) . . ?
O99 C100 H10A 109.5 . . ?
O99 C100 H10B 109.5 . . ?
H10A C100 H10B 109.5 . . ?
O99 C100 H10C 109.5 . . ?
H10A C100 H10C 109.5 . . ?
H10B C100 H10C 109.5 . . ?
O3A Cl1A O2A 109.4(3) . . ?
O3A Cl1A O1A 104.9(3) . . ?
O2A Cl1A O1A 113.0(3) . . ?
O3A Cl1A O4A 107.6(2) . . ?
O2A Cl1A O4A 109.6(2) . . ?
O1A Cl1A O4A 112.1(3) . . ?
O1B Cl2B O2B 110.2(3) . . ?
O1B Cl2B O4B 108.1(3) . . ?
O2B Cl2B O4B 106.2(4) . . ?
O1B Cl2B O3B 113.0(4) . . ?
O2B Cl2B O3B 108.9(4) . . ?
O4B Cl2B O3B 110.2(3) . . ?

loop_
_geom_bond_atom_site_label_1
_geom_bond_atom_site_label_2
_geom_bond_distance
_geom_bond_site_symmetry_2
_geom_bond_publ_flag
Zn N48 1.991(2) . ?
Zn N1 2.003(3) . ?
Zn N57 2.027(3) . ?
Zn N88 2.038(2) . ?
N1 C5 1.326(4) . ?
N1 C2 1.386(4) . ?
C2 C3 1.348(5) . ?
C2 H2 0.9500 . ?
C3 N4 1.363(5) . ?
C3 H3 0.9500 . ?
N4 C5 1.361(4) . ?
N4 C64 1.470(5) . ?
C5 C6 1.491(4) . ?
C6 O7 1.448(4) . ?
C6 H6A 0.9900 . ?
C6 H6B 0.9900 . ?
O7 C8 1.398(3) . ?
C8 C9 1.384(4) . ?
C8 C13 1.397(4) . ?
C9 C10 1.396(4) . ?
C9 C56 1.509(4) . ?
C10 C11 1.378(5) . ?
C10 H10 0.9500 . ?
C11 C12 1.397(5) . ?
C11 C65 1.540(5) . ?
C12 C13 1.386(4) . ?
C12 H12 0.9500 . ?
C13 C14 1.521(5) . ?
C14 C15 1.513(4) . ?
C14 H14A 0.9900 . ?
C14 H14B 0.9900 . ?
C15 C16 1.390(5) . ?
C15 C20 1.393(4) . ?
C16 C17 1.385(5) . ?
C16 H16 0.9500 . ?
C17 N69 1.386(4) . ?
C17 C18 1.414(4) . ?
C18 C19 1.368(5) . ?
C18 H18 0.9500 . ?
C19 C20 1.404(4) . ?
C19 C21 1.533(5) . ?
C20 O70 1.389(4) . ?
C21 C22 1.489(5) . ?
C21 H21A 0.9900 . ?
C21 H21B 0.9900 . ?
C22 C27 1.398(4) . ?
C22 C23 1.399(4) . ?
C23 C24 1.366(5) . ?
C23 H23 0.9500 . ?
C24 C25 1.409(5) . ?
C24 C72 1.535(4) . ?
C25 C26 1.399(4) . ?
C25 H25 0.9500 . ?
C26 C27 1.372(5) . ?
C26 C28 1.521(4) . ?
C27 O63 1.414(3) . ?
C28 C29 1.514(4) . ?
C28 H28A 0.9900 . ?
C28 H28B 0.9900 . ?
C29 C34 1.388(4) . ?
C29 C30 1.407(4) . ?
C30 C31 1.385(5) . ?
C30 H30 0.9500 . ?
C31 C32 1.394(4) . ?
C31 N76 1.410(4) . ?
C32 C33 1.403(4) . ?
C32 H32 0.9500 . ?
C33 C34 1.400(4) . ?
C33 C35 1.523(4) . ?
C34 O83 1.389(3) . ?
C35 C36 1.511(4) . ?
C35 H35A 0.9900 . ?
C35 H35B 0.9900 . ?
C36 C41 1.392(4) . ?
C36 C37 1.401(5) . ?
C37 C38 1.393(4) . ?
C37 H37 0.9500 . ?
C38 C39 1.394(5) . ?
C38 C78 1.534(5) . ?
C39 C40 1.381(5) . ?
C39 H39 0.9500 . ?
C40 C41 1.399(4) . ?
C40 C49 1.518(4) . ?
C41 O42 1.401(4) . ?
O42 C43 1.436(4) . ?
C43 C44 1.480(4) . ?
C43 H43A 0.9900 . ?
C43 H43B 0.9900 . ?
C44 N48 1.342(4) . ?
C44 N45 1.348(4) . ?
N45 C46 1.369(5) . ?
N45 C77 1.468(5) . ?
C46 C47 1.349(5) . ?
C46 H46 0.9500 . ?
C47 N48 1.374(4) . ?
C47 H47 0.9500 . ?
C49 C50 1.523(4) . ?
C49 H49A 0.9900 . ?
C49 H49B 0.9900 . ?
C50 C51 1.390(5) . ?
C50 C55 1.401(5) . ?
C51 C52 1.380(4) . ?
C51 H51 0.9500 . ?
C52 C53 1.390(5) . ?
C52 N82 1.406(4) . ?
C53 C54 1.407(4) . ?
C53 H53 0.9500 . ?
C54 C55 1.398(4) . ?
C54 C56 1.525(4) . ?
C55 O85 1.395(4) . ?
C56 H56A 0.9900 . ?
C56 H56B 0.9900 . ?
N57 C61 1.353(4) . ?
N57 C58 1.380(4) . ?
C58 C59 1.357(5) . ?
C58 H58 0.9500 . ?
C59 N60 1.340(5) . ?
C59 H59 0.9500 . ?
N60 C61 1.342(4) . ?
N60 C87 1.506(4) . ?
C61 C62 1.483(5) . ?
C62 O63 1.445(4) . ?
C62 H62A 0.9900 . ?
C62 H62B 0.9900 . ?
C64 H64A 0.9800 . ?
C64 H64B 0.9800 . ?
C64 H64C 0.9800 . ?
C65 C66 1.443(9) . ?
C65 C68 1.469(7) . ?
C65 C67 1.593(10) . ?
C66 H66A 0.9800 . ?
C66 H66B 0.9800 . ?
C66 H66C 0.9800 . ?
C67 H67A 0.9800 . ?
C67 H67B 0.9800 . ?
C67 H67C 0.9800 . ?
C68 H68A 0.9800 . ?
C68 H68B 0.9800 . ?
C68 H68C 0.9800 . ?
N69 H69A 0.8800 . ?
N69 H69B 0.8800 . ?
O70 C71 1.423(4) . ?
C71 H71A 0.9800 . ?
C71 H71B 0.9800 . ?
C71 H71C 0.9800 . ?
C72 C75 1.422(6) . ?
C72 C73 1.434(6) . ?
C72 C74 1.648(8) . ?
C73 H73A 0.9800 . ?
C73 H73B 0.9800 . ?
C73 H73C 0.9800 . ?
C74 H74A 0.9800 . ?
C74 H74B 0.9800 . ?
C74 H74C 0.9800 . ?
C75 H75A 0.9800 . ?
C75 H75B 0.9800 . ?
C75 H75C 0.9800 . ?
N76 H76A 0.8800 . ?
N76 H76B 0.8800 . ?
C77 H77A 0.9800 . ?
C77 H77B 0.9800 . ?
C77 H77C 0.9800 . ?
C78 C80 1.504(6) . ?
C78 C81 1.538(6) . ?
C78 C79 1.550(6) . ?
C79 H79A 0.9800 . ?
C79 H79B 0.9800 . ?
C79 H79C 0.9800 . ?
C80 H80A 0.9800 . ?
C80 H80B 0.9800 . ?
C80 H80C 0.9800 . ?
C81 H81A 0.9800 . ?
C81 H81B 0.9800 . ?
C81 H81C 0.9800 . ?
N82 H82A 0.8800 . ?
N82 H82B 0.8800 . ?
O83 C84 1.435(3) . ?
C84 H84A 0.9800 . ?
C84 H84B 0.9800 . ?
C84 H84C 0.9800 . ?
O85 C86 1.432(4) . ?
C86 H86A 0.9800 . ?
C86 H86B 0.9800 . ?
C86 H86C 0.9800 . ?
C87 H87A 0.9800 . ?
C87 H87B 0.9800 . ?
C87 H87C 0.9800 . ?
N88 C89 1.482(4) . ?
N88 H88A 0.9200 . ?
N88 H88B 0.9200 . ?
C89 C90 1.514(4) . ?
C89 H89A 0.9900 . ?
C89 H89B 0.9900 . ?
C90 C91 1.526(4) . ?
C90 H90A 0.9900 . ?
C90 H90B 0.9900 . ?
C91 C92 1.368(4) . ?
C91 C96 1.411(4) . ?
C92 C93 1.407(5) . ?
C92 H92 0.9500 . ?
C93 C94 1.381(5) . ?
C93 H93 0.9500 . ?
C94 O99 1.370(4) . ?
C94 C95 1.394(5) . ?
C95 C96 1.372(4) . ?
C95 O97 1.380(4) . ?
C96 H96 0.9500 . ?
O97 C98 1.401(4) . ?
C98 H98A 0.9800 . ?
C98 H98B 0.9800 . ?
C98 H98C 0.9800 . ?
O99 C100 1.428(6) . ?
C100 H10A 0.9800 . ?
C100 H10B 0.9800 . ?
C100 H10C 0.9800 . ?
Cl1A O3A 1.375(3) . ?
Cl1A O2A 1.417(3) . ?
Cl1A O1A 1.422(4) . ?
Cl1A O4A 1.432(4) . ?
Cl2B O1B 1.319(4) . ?
Cl2B O2B 1.369(4) . ?
Cl2B O4B 1.389(4) . ?
Cl2B O3B 1.394(4) . ?
